data_7215674
loop_
_publ_author_name
'Liu, Da-Peng'
'Peng, Jun-Bo'
'Lin, Xin-Ping'
'Huang, Que'
'Kong, Xiang-Jian'
'Long, La-Sheng'
'Huang, Rong-Bin'
'Zheng, Lan-Sun'

_publ_section_title
;
 Myo-inositol supported heterometallic Dy24M2 (M = Ni, Mn) cages
;
_journal_issue 25
_journal_name_full CrystEngComm
_journal_page_first 5527
_journal_paper_doi 10.1039/c4ce00362d
_journal_volume 16
_journal_year 2014
_chemical_formula_sum 'C104 H458 Cl29 Dy25 Mn2 O364'
_chemical_formula_weight 12735.13
_chemical_name_systematic
; 
 ? 
;
_space_group_IT_number 176
_symmetry_cell_setting hexagonal
_symmetry_space_group_name_Hall '-P 6c'
_symmetry_space_group_name_H-M 'P 63/m'
_atom_sites_solution_hydrogens geom
_atom_sites_solution_primary direct
_atom_sites_solution_secondary difmap
_audit_creation_method SHELXL-97
_cell_angle_alpha 90.00
_cell_angle_beta 90.00
_cell_angle_gamma 120.00
_cell_formula_units_Z 2
_cell_length_a 25.5250(11)
_cell_length_b 25.5250(11)
_cell_length_c 34.3906(14)
_cell_measurement_reflns_used 3395
_cell_measurement_temperature 173(2)
_cell_measurement_theta_max 29.0823
_cell_measurement_theta_min 2.7050
_cell_volume 19404.5(14)
_computing_cell_refinement 'CrysAlis RED, Oxford Diffraction Ltd.'
_computing_data_collection 'CrysAlis CCD, Oxford Diffraction Ltd.'
_computing_data_reduction 'CrysAlis RED, Oxford Diffraction Ltd.'
_computing_structure_refinement 'SHELXL-97 (Sheldrick, 1997)'
_computing_structure_solution 'SHELXS-97 (Sheldrick, 1990)'
_diffrn_ambient_temperature 173(2)
_diffrn_measured_fraction_theta_full 0.991
_diffrn_measured_fraction_theta_max 0.991
_diffrn_measurement_device_type 'Xcalibur, Sapphire3, Gemini ultra'
_diffrn_radiation_monochromator graphite
_diffrn_radiation_source 'Enhance (Mo) X-ray Source'
_diffrn_radiation_type MoK\a
_diffrn_radiation_wavelength 0.71073
_diffrn_reflns_av_R_equivalents 0.1762
_diffrn_reflns_av_sigmaI/netI 0.2723
_diffrn_reflns_limit_h_max 30
_diffrn_reflns_limit_h_min -29
_diffrn_reflns_limit_k_max 26
_diffrn_reflns_limit_k_min -28
_diffrn_reflns_limit_l_max 36
_diffrn_reflns_limit_l_min -40
_diffrn_reflns_number 42782
_diffrn_reflns_theta_full 25.00
_diffrn_reflns_theta_max 25.00
_diffrn_reflns_theta_min 2.71
_exptl_absorpt_coefficient_mu 5.143
_exptl_absorpt_correction_T_max 0.5773
_exptl_absorpt_correction_T_min 0.5329
_exptl_absorpt_correction_type multi-scan
_exptl_crystal_colour light-yellow
_exptl_crystal_density_diffrn 2.180
_exptl_crystal_density_method 'not measured'
_exptl_crystal_description block
_exptl_crystal_F_000 12374
_exptl_crystal_size_max 0.14
_exptl_crystal_size_mid 0.12
_exptl_crystal_size_min 0.12
_refine_diff_density_max 1.731
_refine_diff_density_min -1.214
_refine_diff_density_rms 0.221
_refine_ls_extinction_method none
_refine_ls_goodness_of_fit_ref 0.820
_refine_ls_hydrogen_treatment constr
_refine_ls_matrix_type full
_refine_ls_number_parameters 489
_refine_ls_number_reflns 11519
_refine_ls_number_restraints 171
_refine_ls_restrained_S_all 0.821
_refine_ls_R_factor_all 0.2094
_refine_ls_R_factor_gt 0.0877
_refine_ls_shift/su_max 0.074
_refine_ls_shift/su_mean 0.003
_refine_ls_structure_factor_coef Fsqd
_refine_ls_weighting_details
;
calc w=1/[\s^2^(Fo^2^)+(0.0506P)^2^+0.0000P] where P=(Fo^2^+2Fc^2^)/3
;
_refine_ls_weighting_scheme calc
_refine_ls_wR_factor_gt 0.1767
_refine_ls_wR_factor_ref 0.2193
_reflns_number_gt 3820
_reflns_number_total 11519
_reflns_threshold_expression >2sigma(I)
_cod_data_source_file c4ce00362d2.cif
_cod_data_source_block compound2
_cod_depositor_comments
;
The following automatic conversions were performed:

'_symmetry_cell_setting' value 'Hexagonal' changed to 'hexagonal'
according to
/usr/data/users/saulius/crontab/automatic-downloads/rss-feeds/RSC/lib/dictionaries/cif_core.dic
dictionary named 'cif_core.dic' version 2.4.2 from 2011-04-26.

Automatic conversion script
Id: cif_fix_values 2281 2013-09-26 08:29:07Z andrius 

 Adding full bibliography for 7215673--7215674.cif.
;
_cod_original_sg_symbol_H-M P6(3)/m
_cod_database_code 7215674

loop_
_symmetry_equiv_pos_as_xyz
'x, y, z'
'-y, x-y, z'
'-x+y, -x, z'
'-x, -y, z+1/2'
'y, -x+y, z+1/2'
'x-y, x, z+1/2'
'-x, -y, -z'
'y, -x+y, -z'
'x-y, x, -z'
'x, y, -z-1/2'
'-y, x-y, -z-1/2'
'-x+y, -x, -z-1/2'

loop_
_atom_site_label
_atom_site_type_symbol
_atom_site_fract_x
_atom_site_fract_y
_atom_site_fract_z
_atom_site_U_iso_or_equiv
_atom_site_adp_type
_atom_site_occupancy
_atom_site_symmetry_multiplicity
_atom_site_calc_flag
_atom_site_refinement_flags
Dy1 Dy 0.41810(3) 0.65950(3) 0.561497(14) 0.04169(18) Uani 1 1 d .
Dy2 Dy 0.59213(3) 0.73492(3) 0.569308(19) 0.0651(2) Uani 1 1 d .
Dy3 Dy 0.49390(3) 0.56559(3) 0.565875(17) 0.0608(2) Uani 1 1 d .
Dy4 Dy 0.71518(5) 0.71354(6) 0.7500 0.0844(4) Uani 1 2 d S
Dy5 Dy 0.61270(5) 0.54605(5) 0.7500 0.0863(4) Uani 1 2 d S
Dy6 Dy 0.6667 0.3333 0.7500 0.1595(13) Uani 1 6 d S
Mn1 Mn 0.3333 0.6667 0.64255(7) 0.0419(10) Uani 1 3 d S
Cl1 Cl 0.3333 0.6667 0.4144(2) 0.146(4) Uani 1 3 d SU
Cl2 Cl 0.4567(4) 0.7992(4) 0.7500 0.196(4) Uani 1 2 d SDU
O1 O 0.4026(3) 0.7293(3) 0.60214(18) 0.0310(18) Uani 1 1 d U
O2 O 0.4159(4) 0.8388(4) 0.5913(2) 0.057(3) Uani 1 1 d .
O3 O 0.5254(6) 0.9335(6) 0.5901(4) 0.152(3) Uani 1 1 d U
H3B H 0.5640 0.9658 0.5827 0.183 Uiso 1 1 calc R
O4 O 0.6290(4) 0.9334(4) 0.6219(3) 0.093(4) Uani 1 1 d .
H4B H 0.6596 0.9311 0.6159 0.139 Uiso 1 1 calc R
O5 O 0.6111(4) 0.8075(5) 0.6229(3) 0.112(4) Uani 1 1 d .
H5B H 0.6459 0.8227 0.6390 0.134 Uiso 1 1 calc R
O6 O 0.5076(3) 0.7366(3) 0.58834(17) 0.038(2) Uani 1 1 d U
O7 O 0.6619(4) 0.6299(4) 0.7131(2) 0.073(3) Uani 1 1 d .
O8 O 0.7435(4) 0.7339(4) 0.6815(2) 0.080(4) Uani 1 1 d .
H8B H 0.7769 0.7711 0.6732 0.096 Uiso 1 1 calc R
O9 O 0.6728(4) 0.7448(4) 0.6152(2) 0.074(3) Uani 1 1 d .
H9B H 0.7117 0.7798 0.6172 0.089 Uiso 1 1 calc R
O10 O 0.5638(4) 0.6469(4) 0.6014(2) 0.064(3) Uani 1 1 d .
O11 O 0.5435(4) 0.5378(5) 0.6175(3) 0.092(3) Uani 1 1 d U
H11B H 0.5346 0.4973 0.6214 0.110 Uiso 1 1 calc R
O12 O 0.6109(4) 0.5213(5) 0.6820(2) 0.091(4) Uani 1 1 d .
H12B H 0.5954 0.4808 0.6735 0.109 Uiso 1 1 calc R
O13 O 0.5753(4) 0.5979(5) 0.5233(3) 0.100(4) Uani 1 1 d .
O14 O 0.6385(4) 0.6946(4) 0.5281(2) 0.071(3) Uani 1 1 d .
O15 O 0.4320(5) 0.5371(4) 0.5083(2) 0.085(4) Uani 1 1 d .
O16 O 0.3781(4) 0.5841(4) 0.5101(2) 0.053(2) Uani 1 1 d U
O17 O 0.3333 0.6667 0.5386(4) 0.062(5) Uani 1 3 d S
H17A H 0.3333 0.6667 0.5095 0.075 Uiso 1 3 calc SR
O18 O 0.5061(3) 0.6558(3) 0.5400(2) 0.044(3) Uani 1 1 d .
H18A H 0.5095 0.6570 0.5110 0.053 Uiso 1 1 calc R
O19 O 0.4287(7) 0.7357(4) 0.7500 0.188(3) Uani 1 2 d SDU
O20 O 0.4140(5) 0.8207(6) 0.7500 0.238(3) Uani 1 2 d SDU
O21 O 0.4960(5) 0.8266(5) 0.7172(3) 0.182(3) Uani 1 1 d DU
O22 O 0.3350(10) 0.7203(9) 0.3921(4) 0.269(9) Uani 1 1 d U
O23 O 0.3333 0.6667 0.4529(6) 0.140(3) Uani 1 3 d SU
O1W O 0.5984(7) 0.3424(7) 0.7020(4) 0.182(3) Uani 1 1 d U
O2W O 0.5063(11) 0.4629(12) 0.7500 0.218(13) Uani 1 2 d S
O3W O 0.4528(4) 0.7228(4) 0.5018(2) 0.061(3) Uani 1 1 d .
O4W O 0.4925(4) 0.4725(4) 0.5433(3) 0.098(4) Uani 1 1 d .
O5W O 0.5763(4) 0.7860(5) 0.5136(3) 0.105(4) Uani 1 1 d .
O6W O 0.6922(4) 0.8279(5) 0.5529(3) 0.098(4) Uani 1 1 d .
O7W O 0.7921(7) 0.6875(12) 0.7500 0.193(12) Uani 1 2 d S
O8W O 0.8017(13) 0.8097(12) 0.7500 0.30(2) Uani 1 2 d S
O9W O 0.6185(9) 0.7284(11) 0.7500 0.188(12) Uani 1 2 d S
O10W O 0.7064(9) 0.5501(10) 0.7500 0.172(9) Uani 1 2 d S
O11W O 0.5787(10) 0.4403(7) 0.7500 0.161(8) Uani 1 2 d S
O12W O 0.5400(7) 0.5768(8) 0.7500 0.141(7) Uani 1 2 d S
O13W O 0.2648(4) 0.6003(4) 0.6834(2) 0.062(3) Uani 1 1 d .
O14W O 0.6955(11) 0.4327(13) 0.7500 0.39(3) Uani 1 2 d S
C1 C 0.4516(5) 0.7800(5) 0.6202(3) 0.039(4) Uani 1 1 d .
H1A H 0.4394 0.7835 0.6473 0.047 Uiso 1 1 calc R
C2 C 0.4656(7) 0.8338(7) 0.5995(5) 0.094(3) Uani 1 1 d U
H2A H 0.4794 0.8280 0.5735 0.113 Uiso 1 1 calc R
C3 C 0.5199(7) 0.8864(7) 0.6163(4) 0.079(3) Uani 1 1 d U
H3A H 0.5150 0.8941 0.6442 0.095 Uiso 1 1 calc R
C4 C 0.5784(5) 0.8840(5) 0.6082(3) 0.040(3) Uani 1 1 d U
H4A H 0.5827 0.8807 0.5795 0.048 Uiso 1 1 calc R
C5 C 0.5666(7) 0.8249(7) 0.6279(4) 0.087(3) Uani 1 1 d U
H5A H 0.5683 0.8338 0.6563 0.104 Uiso 1 1 calc R
C6 C 0.5031(8) 0.7633(9) 0.6226(5) 0.120(3) Uani 1 1 d U
H6A H 0.4958 0.7357 0.6451 0.144 Uiso 1 1 calc R
C7 C 0.6863(6) 0.6266(7) 0.6752(3) 0.089(5) Uani 1 1 d .
H7A H 0.7213 0.6200 0.6794 0.107 Uiso 1 1 calc R
C8 C 0.7097(6) 0.6900(6) 0.6566(4) 0.065(3) Uani 1 1 d U
H8A H 0.7374 0.6930 0.6351 0.078 Uiso 1 1 calc R
C9 C 0.6549(7) 0.6963(7) 0.6358(4) 0.078(3) Uani 1 1 d U
H9A H 0.6326 0.7013 0.6581 0.094 Uiso 1 1 calc R
C10 C 0.6091(5) 0.6358(5) 0.6175(3) 0.035(3) Uani 1 1 d U
H10A H 0.6299 0.6290 0.5951 0.042 Uiso 1 1 calc R
C11 C 0.5836(6) 0.5836(6) 0.6394(4) 0.067(3) Uani 1 1 d U
H11A H 0.5615 0.5889 0.6618 0.081 Uiso 1 1 calc R
C12 C 0.6333(7) 0.5687(7) 0.6565(4) 0.086(3) Uani 1 1 d U
H12A H 0.6504 0.5575 0.6340 0.103 Uiso 1 1 calc R
C13 C 0.6707(7) 0.6474(7) 0.4862(4) 0.102(3) Uani 1 1 d U
H13A H 0.6615 0.6067 0.4786 0.153 Uiso 1 1 calc R
H13B H 0.7114 0.6694 0.4974 0.153 Uiso 1 1 calc R
H13C H 0.6687 0.6691 0.4632 0.153 Uiso 1 1 calc R
C14 C 0.6239(7) 0.6428(8) 0.5167(3) 0.077(5) Uani 1 1 d .
C15 C 0.3662(8) 0.5219(7) 0.4553(3) 0.113(8) Uani 1 1 d .
H15A H 0.3386 0.5350 0.4454 0.170 Uiso 1 1 calc R
H15B H 0.3440 0.4779 0.4591 0.170 Uiso 1 1 calc R
H15C H 0.3989 0.5327 0.4366 0.170 Uiso 1 1 calc R
C16 C 0.3931(6) 0.5535(8) 0.4946(4) 0.081(6) Uani 1 1 d .

loop_
_atom_site_aniso_label
_atom_site_aniso_U_11
_atom_site_aniso_U_22
_atom_site_aniso_U_33
_atom_site_aniso_U_23
_atom_site_aniso_U_13
_atom_site_aniso_U_12
Dy1 0.0475(3) 0.0545(4) 0.0265(3) 0.0040(2) 0.0044(3) 0.0282(3)
Dy2 0.0489(4) 0.0914(5) 0.0590(4) 0.0221(4) 0.0103(3) 0.0381(3)
Dy3 0.0732(4) 0.0913(4) 0.0402(3) -0.0068(3) 0.0004(3) 0.0579(3)
Dy4 0.0996(7) 0.1306(9) 0.0434(5) 0.000 0.000 0.0729(6)
Dy5 0.1396(8) 0.1237(8) 0.0434(5) 0.000 0.000 0.1017(6)
Dy6 0.1454(18) 0.1454(18) 0.188(3) 0.000 0.000 0.0727(9)
Mn1 0.0508(14) 0.0508(14) 0.0240(14) 0.000 0.000 0.0254(7)
Cl1 0.173(6) 0.173(6) 0.093(5) 0.000 0.000 0.086(3)
Cl2 0.199(7) 0.230(7) 0.107(5) 0.000 0.000 0.068(6)
O1 0.026(3) 0.041(3) 0.033(3) 0.002(2) 0.002(2) 0.022(2)
O2 0.074(5) 0.054(5) 0.050(5) 0.012(4) -0.007(4) 0.037(4)
O3 0.149(4) 0.151(4) 0.152(4) -0.001(3) 0.003(3) 0.072(3)
O4 0.055(6) 0.047(7) 0.118(7) -0.010(6) -0.040(6) -0.018(6)
O5 0.072(6) 0.152(9) 0.123(8) 0.029(7) -0.007(6) 0.065(6)
O6 0.039(3) 0.040(3) 0.023(3) 0.000(2) 0.005(2) 0.012(2)
O7 0.085(5) 0.142(7) 0.028(4) -0.004(4) -0.005(4) 0.083(5)
O8 0.077(6) 0.089(7) 0.061(5) -0.005(5) -0.003(5) 0.032(6)
O9 0.075(6) 0.101(7) 0.045(4) 0.052(4) 0.026(4) 0.041(5)
O10 0.048(5) 0.091(6) 0.050(5) -0.009(5) -0.018(4) 0.033(5)
O11 0.096(4) 0.091(4) 0.096(4) 0.012(3) -0.013(3) 0.053(2)
O12 0.140(7) 0.115(7) 0.057(5) 0.013(5) 0.017(5) 0.092(6)
O13 0.061(6) 0.147(8) 0.117(8) -0.024(7) -0.004(6) 0.070(6)
O14 0.073(6) 0.069(6) 0.070(6) 0.036(5) 0.010(5) 0.035(5)
O15 0.126(8) 0.073(6) 0.058(5) -0.035(5) -0.039(5) 0.052(5)
O16 0.055(3) 0.058(3) 0.044(3) -0.004(3) 0.010(3) 0.027(2)
O17 0.075(7) 0.075(7) 0.036(7) 0.000 0.000 0.038(4)
O18 0.031(4) 0.051(5) 0.039(4) 0.022(4) 0.008(3) 0.013(4)
O19 0.189(4) 0.189(4) 0.180(5) 0.000 0.000 0.091(3)
O20 0.237(4) 0.237(4) 0.239(5) 0.000 0.000 0.119(3)
O21 0.183(4) 0.188(4) 0.166(4) 0.004(3) 0.005(3) 0.085(3)
O22 0.270(16) 0.259(12) 0.215(12) 0.096(9) -0.049(13) 0.086(13)
O23 0.143(3) 0.143(3) 0.133(4) 0.000 0.000 0.0713(16)
O1W 0.180(4) 0.186(4) 0.190(4) 0.004(3) 0.001(3) 0.098(3)
O2W 0.16(2) 0.20(2) 0.26(3) 0.000 0.000 0.068(18)
O3W 0.051(5) 0.058(6) 0.048(5) 0.020(4) 0.016(4) 0.007(5)
O4W 0.132(7) 0.093(6) 0.103(7) -0.043(5) -0.065(6) 0.082(5)
O5W 0.074(6) 0.145(8) 0.106(6) 0.091(6) 0.026(6) 0.062(6)
O6W 0.024(5) 0.085(7) 0.159(9) 0.046(7) 0.023(6) 0.008(5)
O7W 0.074(11) 0.41(3) 0.073(10) 0.000 0.000 0.107(15)
O8W 0.26(3) 0.27(3) 0.062(11) 0.000 0.000 -0.09(3)
O9W 0.126(17) 0.25(3) 0.102(13) 0.000 0.000 0.028(18)
O10W 0.29(2) 0.248(18) 0.033(8) 0.000 0.000 0.181(15)
O11W 0.39(2) 0.108(10) 0.038(7) 0.000 0.000 0.161(12)
O12W 0.121(11) 0.146(13) 0.201(18) 0.000 0.000 0.101(9)
O13W 0.096(6) 0.070(5) 0.036(4) 0.013(4) 0.023(4) 0.054(4)
O14W 0.224(19) 0.25(2) 0.80(8) 0.000 0.000 0.203(15)
C1 0.020(6) 0.045(7) 0.036(6) 0.003(6) -0.004(5) 0.005(6)
C2 0.092(4) 0.094(4) 0.099(4) 0.004(3) -0.003(3) 0.049(3)
C3 0.082(4) 0.079(4) 0.078(4) 0.004(3) -0.010(3) 0.040(3)
C4 0.040(4) 0.042(4) 0.033(4) -0.002(3) -0.007(3) 0.018(2)
C5 0.082(4) 0.087(4) 0.088(4) -0.006(3) 0.000(3) 0.039(3)
C6 0.117(4) 0.120(4) 0.121(5) -0.001(3) 0.002(3) 0.059(3)
C7 0.109(8) 0.194(11) 0.039(7) -0.035(7) -0.022(7) 0.132(7)
C8 0.063(4) 0.066(4) 0.063(4) -0.006(3) 0.014(3) 0.030(3)
C9 0.076(4) 0.082(4) 0.075(4) 0.000(3) 0.007(3) 0.039(3)
C10 0.032(3) 0.042(4) 0.029(3) 0.001(3) -0.008(3) 0.016(2)
C11 0.067(4) 0.068(4) 0.074(4) -0.009(3) -0.001(3) 0.038(3)
C12 0.091(4) 0.084(4) 0.086(4) -0.008(3) 0.002(3) 0.045(3)
C13 0.098(4) 0.104(4) 0.105(4) -0.007(3) 0.012(3) 0.052(3)
C14 0.110(10) 0.114(12) 0.028(7) -0.022(7) -0.032(7) 0.072(9)
C15 0.161(16) 0.102(12) 0.048(8) -0.051(8) -0.051(9) 0.045(12)
C16 0.032(7) 0.120(12) 0.095(11) 0.008(10) -0.011(8) 0.041(8)

loop_
_atom_type_symbol
_atom_type_description
_atom_type_scat_dispersion_real
_atom_type_scat_dispersion_imag
_atom_type_scat_source
C C 0.0033 0.0016 'International Tables Vol C Tables 4.2.6.8 and 6.1.1.4'
H H 0.0000 0.0000 'International Tables Vol C Tables 4.2.6.8 and 6.1.1.4'
O O 0.0106 0.0060 'International Tables Vol C Tables 4.2.6.8 and 6.1.1.4'
Cl Cl 0.1484 0.1585 'International Tables Vol C Tables 4.2.6.8 and 6.1.1.4'
Mn Mn 0.3368 0.7283 'International Tables Vol C Tables 4.2.6.8 and 6.1.1.4'
Dy Dy -0.1892 4.4098 'International Tables Vol C Tables 4.2.6.8 and 6.1.1.4'

loop_
_geom_angle_atom_site_label_1
_geom_angle_atom_site_label_2
_geom_angle_atom_site_label_3
_geom_angle
_geom_angle_site_symmetry_1
_geom_angle_site_symmetry_3
O2 Dy1 O6 95.3(3) 3_565 .
O2 Dy1 O17 131.1(3) 3_565 .
O6 Dy1 O17 127.4(2) . .
O2 Dy1 O18 69.8(3) 3_565 .
O6 Dy1 O18 67.4(3) . .
O17 Dy1 O18 142.8(3) . .
O2 Dy1 O16 80.4(3) 3_565 .
O6 Dy1 O16 143.3(3) . .
O17 Dy1 O16 77.5(3) . .
O18 Dy1 O16 77.1(3) . .
O2 Dy1 O1 117.6(2) 3_565 .
O6 Dy1 O1 66.9(2) . .
O17 Dy1 O1 69.6(3) . .
O18 Dy1 O1 134.2(2) . .
O16 Dy1 O1 146.6(3) . .
O2 Dy1 O3W 141.4(3) 3_565 .
O6 Dy1 O3W 84.1(2) . .
O17 Dy1 O3W 73.8(3) . .
O18 Dy1 O3W 74.6(3) . .
O16 Dy1 O3W 77.6(3) . .
O1 Dy1 O3W 97.7(3) . .
O2 Dy1 O1 68.5(3) 3_565 3_565
O6 Dy1 O1 121.7(2) . 3_565
O17 Dy1 O1 68.8(3) . 3_565
O18 Dy1 O1 137.9(2) . 3_565
O16 Dy1 O1 90.9(2) . 3_565
O1 Dy1 O1 72.6(3) . 3_565
O3W Dy1 O1 142.5(3) . 3_565
O2 Dy1 Mn1 89.0(2) 3_565 .
O6 Dy1 Mn1 90.63(17) . .
O17 Dy1 Mn1 70.2(3) . .
O18 Dy1 Mn1 146.90(17) . .
O16 Dy1 Mn1 125.47(18) . .
O1 Dy1 Mn1 36.69(14) . .
O3W Dy1 Mn1 129.5(2) . .
O1 Dy1 Mn1 36.89(14) 3_565 .
O2 Dy1 Dy3 33.5(2) 3_565 .
O6 Dy1 Dy3 85.5(2) . .
O17 Dy1 Dy3 146.54(13) . .
O18 Dy1 Dy3 37.02(18) . .
O16 Dy1 Dy3 70.8(2) . .
O1 Dy1 Dy3 139.73(16) . .
O3W Dy1 Dy3 108.5(2) . .
O1 Dy1 Dy3 100.88(15) 3_565 .
Mn1 Dy1 Dy3 121.11(3) . .
O2 Dy1 Dy2 81.5(3) 3_565 .
O6 Dy1 Dy2 32.5(2) . .
O17 Dy1 Dy2 147.32(12) . .
O18 Dy1 Dy2 34.94(17) . .
O16 Dy1 Dy2 111.6(2) . .
O1 Dy1 Dy2 99.31(15) . .
O3W Dy1 Dy2 77.6(2) . .
O1 Dy1 Dy2 138.99(16) 3_565 .
Mn1 Dy1 Dy2 119.49(3) . .
Dy3 Dy1 Dy2 59.050(19) . .
O2 Dy1 Dy1 96.3(3) 3_565 3_565
O6 Dy1 Dy1 145.19(19) . 3_565
O17 Dy1 Dy1 35.14(14) . 3_565
O18 Dy1 Dy1 147.16(17) . 3_565
O16 Dy1 Dy1 71.2(2) . 3_565
O1 Dy1 Dy1 78.66(14) . 3_565
O3W Dy1 Dy1 106.0(2) . 3_565
O1 Dy1 Dy1 37.15(16) 3_565 3_565
Mn1 Dy1 Dy1 56.94(2) . 3_565
Dy3 Dy1 Dy1 120.47(2) . 3_565
Dy2 Dy1 Dy1 175.999(12) . 3_565
O10 Dy2 O6 92.4(3) . .
O10 Dy2 O18 70.1(3) . .
O6 Dy2 O18 69.6(3) . .
O10 Dy2 O14 81.0(3) . .
O6 Dy2 O14 149.2(3) . .
O18 Dy2 O14 80.0(3) . .
O10 Dy2 O5W 147.8(3) . .
O6 Dy2 O5W 78.8(3) . .
O18 Dy2 O5W 77.8(3) . .
O14 Dy2 O5W 90.9(3) . .
O10 Dy2 O5 102.9(3) . .
O6 Dy2 O5 66.8(3) . .
O18 Dy2 O5 135.4(3) . .
O14 Dy2 O5 144.0(3) . .
O5W Dy2 O5 101.8(4) . .
O10 Dy2 O9 68.4(3) . .
O6 Dy2 O9 123.8(2) . .
O18 Dy2 O9 136.7(3) . .
O14 Dy2 O9 81.8(3) . .
O5W Dy2 O9 141.4(3) . .
O5 Dy2 O9 67.3(4) . .
O10 Dy2 O6W 135.1(3) . .
O6 Dy2 O6W 124.6(3) . .
O18 Dy2 O6W 141.6(3) . .
O14 Dy2 O6W 77.7(3) . .
O5W Dy2 O6W 71.7(3) . .
O5 Dy2 O6W 74.7(3) . .
O9 Dy2 O6W 69.7(3) . .
O10 Dy2 Dy3 34.87(18) . .
O6 Dy2 Dy3 86.37(18) . .
O18 Dy2 Dy3 36.6(2) . .
O14 Dy2 Dy3 71.0(2) . .
O5W Dy2 Dy3 113.1(2) . .
O5 Dy2 Dy3 130.5(2) . .
O9 Dy2 Dy3 100.2(2) . .
O6W Dy2 Dy3 148.3(3) . .
O10 Dy2 Dy1 79.8(2) . .
O6 Dy2 Dy1 33.43(16) . .
O18 Dy2 Dy1 36.1(2) . .
O14 Dy2 Dy1 116.0(2) . .
O5W Dy2 Dy1 76.0(2) . .
O5 Dy2 Dy1 99.8(2) . .
O9 Dy2 Dy1 140.86(17) . .
O6W Dy2 Dy1 145.1(3) . .
Dy3 Dy2 Dy1 59.069(18) . .
O2 Dy3 O10 87.0(3) 3_565 .
O2 Dy3 O13 146.5(4) 3_565 .
O10 Dy3 O13 82.1(3) . .
O2 Dy3 O18 70.6(3) 3_565 .
O10 Dy3 O18 69.7(3) . .
O13 Dy3 O18 75.9(4) . .
O2 Dy3 O15 84.7(3) 3_565 .
O10 Dy3 O15 143.7(3) . .
O13 Dy3 O15 85.7(3) . .
O18 Dy3 O15 74.3(3) . .
O2 Dy3 O3 68.4(4) 3_565 3_565
O10 Dy3 O3 127.4(4) . 3_565
O13 Dy3 O3 141.1(4) . 3_565
O18 Dy3 O3 133.7(4) . 3_565
O15 Dy3 O3 81.4(4) . 3_565
O2 Dy3 O11 111.1(3) 3_565 .
O10 Dy3 O11 66.5(3) . .
O13 Dy3 O11 93.4(4) . .
O18 Dy3 O11 135.9(3) . .
O15 Dy3 O11 148.6(4) . .
O3 Dy3 O11 79.9(4) 3_565 .
O2 Dy3 O4W 133.6(3) 3_565 .
O10 Dy3 O4W 131.6(3) . .
O13 Dy3 O4W 74.1(4) . .
O18 Dy3 O4W 138.9(3) . .
O15 Dy3 O4W 76.1(3) . .
O3 Dy3 O4W 67.3(4) 3_565 .
O11 Dy3 O4W 73.4(3) . .
O2 Dy3 Dy2 83.7(2) 3_565 .
O10 Dy3 Dy2 34.4(2) . .
O13 Dy3 Dy2 69.4(3) . .
O18 Dy3 Dy2 36.58(17) . .
O15 Dy3 Dy2 109.5(2) . .
O3 Dy3 Dy2 149.3(3) 3_565 .
O11 Dy3 Dy2 99.5(2) . .
O4W Dy3 Dy2 142.4(2) . .
O2 Dy3 Dy1 33.07(19) 3_565 .
O10 Dy3 Dy1 82.0(3) . .
O13 Dy3 Dy1 113.7(3) . .
O18 Dy3 Dy1 38.32(19) . .
O15 Dy3 Dy1 72.0(3) . .
O3 Dy3 Dy1 96.9(3) 3_565 .
O11 Dy3 Dy1 135.2(3) . .
O4W Dy3 Dy1 146.2(2) . .
Dy2 Dy3 Dy1 61.882(19) . .
O7 Dy4 O7 68.3(4) . 10_557
O7 Dy4 O8W 142.8(4) . .
O7 Dy4 O8W 142.8(4) 10_557 .
O7 Dy4 O7W 85.8(5) . .
O7 Dy4 O7W 85.8(5) 10_557 .
O8W Dy4 O7W 79.3(11) . .
O7 Dy4 O8 135.7(3) . 10_557
O7 Dy4 O8 68.5(3) 10_557 10_557
O8W Dy4 O8 75.7(2) . 10_557
O7W Dy4 O8 82.0(3) . 10_557
O7 Dy4 O8 68.5(3) . .
O7 Dy4 O8 135.7(3) 10_557 .
O8W Dy4 O8 75.7(2) . .
O7W Dy4 O8 82.0(3) . .
O8 Dy4 O8 149.3(4) 10_557 .
O7 Dy4 O9W 88.4(5) . .
O7 Dy4 O9W 88.4(5) 10_557 .
O8W Dy4 O9W 107.8(11) . .
O7W Dy4 O9W 172.9(8) . .
O8 Dy4 O9W 99.6(3) 10_557 .
O8 Dy4 O9W 99.6(3) . .
O7 Dy4 Dy5 34.2(2) . .
O7 Dy4 Dy5 34.2(2) 10_557 .
O8W Dy4 Dy5 162.6(10) . .
O7W Dy4 Dy5 83.3(6) . .
O8 Dy4 Dy5 101.9(2) 10_557 .
O8 Dy4 Dy5 101.9(2) . .
O9W Dy4 Dy5 89.7(5) . .
O7 Dy5 O7 68.6(4) 10_557 .
O7 Dy5 O10W 83.5(5) 10_557 .
O7 Dy5 O10W 83.5(5) . .
O7 Dy5 O12W 80.8(4) 10_557 .
O7 Dy5 O12W 80.8(4) . .
O10W Dy5 O12W 161.0(7) . .
O7 Dy5 O11W 142.0(3) 10_557 .
O7 Dy5 O11W 142.0(3) . .
O10W Dy5 O11W 80.5(8) . .
O12W Dy5 O11W 118.5(7) . .
O7 Dy5 O12 136.2(3) 10_557 .
O7 Dy5 O12 68.4(3) . .
O10W Dy5 O12 84.1(3) . .
O12W Dy5 O12 99.9(3) . .
O11W Dy5 O12 75.8(3) . .
O7 Dy5 O12 68.4(3) 10_557 10_557
O7 Dy5 O12 136.2(3) . 10_557
O10W Dy5 O12 84.1(3) . 10_557
O12W Dy5 O12 99.9(3) . 10_557
O11W Dy5 O12 75.8(3) . 10_557
O12 Dy5 O12 150.7(5) . 10_557
O7 Dy5 O2W 131.8(5) 10_557 .
O7 Dy5 O2W 131.8(5) . .
O10W Dy5 O2W 134.2(9) . .
O12W Dy5 O2W 64.9(8) . .
O11W Dy5 O2W 53.7(9) . .
O12 Dy5 O2W 84.6(3) . .
O12 Dy5 O2W 84.6(3) 10_557 .
O7 Dy5 Dy4 34.3(2) 10_557 .
O7 Dy5 Dy4 34.3(2) . .
O10W Dy5 Dy4 80.4(5) . .
O12W Dy5 Dy4 80.5(4) . .
O11W Dy5 Dy4 161.0(6) . .
O12 Dy5 Dy4 102.2(2) . .
O12 Dy5 Dy4 102.2(2) 10_557 .
O2W Dy5 Dy4 145.4(7) . .
O14W Dy6 O14W 120.000(5) 3_665 2_655
O14W Dy6 O14W 120.000(7) 3_665 .
O14W Dy6 O14W 120.000(3) 2_655 .
O14W Dy6 O1W 61.0(5) 3_665 2_655
O14W Dy6 O1W 75.3(6) 2_655 2_655
O14W Dy6 O1W 137.5(4) . 2_655
O14W Dy6 O1W 61.0(5) 3_665 11_657
O14W Dy6 O1W 75.3(6) 2_655 11_657
O14W Dy6 O1W 137.5(4) . 11_657
O1W Dy6 O1W 82.9(8) 2_655 11_657
O14W Dy6 O1W 75.3(6) 3_665 12_667
O14W Dy6 O1W 137.5(4) 2_655 12_667
O14W Dy6 O1W 61.0(5) . 12_667
O1W Dy6 O1W 136.0(3) 2_655 12_667
O1W Dy6 O1W 81.0(6) 11_657 12_667
O14W Dy6 O1W 75.3(6) 3_665 3_665
O14W Dy6 O1W 137.5(4) 2_655 3_665
O14W Dy6 O1W 61.0(5) . 3_665
O1W Dy6 O1W 81.0(6) 2_655 3_665
O1W Dy6 O1W 136.0(3) 11_657 3_665
O1W Dy6 O1W 82.9(8) 12_667 3_665
O14W Dy6 O1W 137.5(4) 3_665 .
O14W Dy6 O1W 61.0(5) 2_655 .
O14W Dy6 O1W 75.3(6) . .
O1W Dy6 O1W 81.0(6) 2_655 .
O1W Dy6 O1W 136.0(3) 11_657 .
O1W Dy6 O1W 136.0(3) 12_667 .
O1W Dy6 O1W 81.0(6) 3_665 .
O14W Dy6 O1W 137.5(4) 3_665 10_557
O14W Dy6 O1W 61.0(5) 2_655 10_557
O14W Dy6 O1W 75.3(6) . 10_557
O1W Dy6 O1W 136.0(3) 2_655 10_557
O1W Dy6 O1W 81.0(6) 11_657 10_557
O1W Dy6 O1W 81.0(6) 12_667 10_557
O1W Dy6 O1W 136.0(3) 3_665 10_557
O1W Dy6 O1W 82.9(8) . 10_557
O1 Mn1 O1 83.9(2) 2_665 .
O1 Mn1 O1 83.9(2) 2_665 3_565
O1 Mn1 O1 83.9(2) . 3_565
O1 Mn1 O13W 94.1(3) 2_665 3_565
O1 Mn1 O13W 97.7(3) . 3_565
O1 Mn1 O13W 177.4(3) 3_565 3_565
O1 Mn1 O13W 97.7(3) 2_665 .
O1 Mn1 O13W 177.4(3) . .
O1 Mn1 O13W 94.1(3) 3_565 .
O13W Mn1 O13W 84.3(3) 3_565 .
O1 Mn1 O13W 177.4(3) 2_665 2_665
O1 Mn1 O13W 94.1(3) . 2_665
O1 Mn1 O13W 97.7(3) 3_565 2_665
O13W Mn1 O13W 84.3(3) 3_565 2_665
O13W Mn1 O13W 84.3(3) . 2_665
O1 Mn1 Dy1 41.9(2) 2_665 2_665
O1 Mn1 Dy1 43.15(19) . 2_665
O1 Mn1 Dy1 89.59(18) 3_565 2_665
O13W Mn1 Dy1 90.17(19) 3_565 2_665
O13W Mn1 Dy1 138.8(2) . 2_665
O13W Mn1 Dy1 135.8(2) 2_665 2_665
O1 Mn1 Dy1 43.15(19) 2_665 3_565
O1 Mn1 Dy1 89.59(18) . 3_565
O1 Mn1 Dy1 41.9(2) 3_565 3_565
O13W Mn1 Dy1 135.8(2) 3_565 3_565
O13W Mn1 Dy1 90.17(19) . 3_565
O13W Mn1 Dy1 138.8(2) 2_665 3_565
Dy1 Mn1 Dy1 66.12(4) 2_665 3_565
O1 Mn1 Dy1 89.59(18) 2_665 .
O1 Mn1 Dy1 41.9(2) . .
O1 Mn1 Dy1 43.15(19) 3_565 .
O13W Mn1 Dy1 138.8(2) 3_565 .
O13W Mn1 Dy1 135.8(2) . .
O13W Mn1 Dy1 90.17(19) 2_665 .
Dy1 Mn1 Dy1 66.12(4) 2_665 .
Dy1 Mn1 Dy1 66.12(4) 3_565 .
O23 Cl1 O22 119.6(7) . .
O23 Cl1 O22 119.6(8) . 2_665
O22 Cl1 O22 97.8(10) . 2_665
O23 Cl1 O22 119.6(7) . 3_565
O22 Cl1 O22 97.8(10) . 3_565
O22 Cl1 O22 97.8(10) 2_665 3_565
O19 Cl2 O21 112.9(8) . 10_557
O19 Cl2 O21 112.9(8) . .
O21 Cl2 O21 103.4(11) 10_557 .
O19 Cl2 O20 113.1(10) . .
O21 Cl2 O20 106.9(8) 10_557 .
O21 Cl2 O20 106.9(8) . .
C1 O1 Mn1 114.2(6) . .
C1 O1 Dy1 121.7(7) . .
Mn1 O1 Dy1 101.4(3) . .
C1 O1 Dy1 112.0(7) . 2_665
Mn1 O1 Dy1 100.0(3) . 2_665
Dy1 O1 Dy1 104.9(2) . 2_665
C2 O2 Dy1 115.0(9) . 2_665
C2 O2 Dy3 116.1(8) . 2_665
Dy1 O2 Dy3 113.4(3) 2_665 2_665
C3 O3 Dy3 118.6(9) . 2_665
C3 O3 H3B 120.7 . .
Dy3 O3 H3B 120.7 2_665 .
C4 O4 H4B 109.5 . .
C5 O5 Dy2 115.8(8) . .
C5 O5 H5B 122.1 . .
Dy2 O5 H5B 122.1 . .
C6 O6 Dy2 124.3(9) . .
C6 O6 Dy1 117.4(8) . .
Dy2 O6 Dy1 114.1(3) . .
C7 O7 Dy5 119.9(9) . .
C7 O7 Dy4 118.7(7) . .
Dy5 O7 Dy4 111.5(3) . .
C8 O8 Dy4 116.4(8) . .
C8 O8 H8B 121.8 . .
Dy4 O8 H8B 121.8 . .
C9 O9 Dy2 111.7(8) . .
C9 O9 H9B 124.2 . .
Dy2 O9 H9B 124.2 . .
C10 O10 Dy2 119.6(6) . .
C10 O10 Dy3 111.5(7) . .
Dy2 O10 Dy3 110.7(3) . .
C11 O11 Dy3 115.5(9) . .
C11 O11 H11B 122.3 . .
Dy3 O11 H11B 122.3 . .
C12 O12 Dy5 116.4(9) . .
C12 O12 H12B 121.8 . .
Dy5 O12 H12B 121.8 . .
C14 O13 Dy3 139.5(11) . .
C14 O14 Dy2 134.1(9) . .
C16 O15 Dy3 132.2(9) . .
C16 O16 Dy1 136.0(9) . .
Dy1 O17 Dy1 109.7(3) 2_665 3_565
Dy1 O17 Dy1 109.7(3) 2_665 .
Dy1 O17 Dy1 109.7(3) 3_565 .
Dy1 O17 H17A 109.2 2_665 .
Dy1 O17 H17A 109.2 3_565 .
Dy1 O17 H17A 109.2 . .
Dy2 O18 Dy3 106.9(3) . .
Dy2 O18 Dy1 108.9(3) . .
Dy3 O18 Dy1 104.7(2) . .
Dy2 O18 H18A 112.0 . .
Dy3 O18 H18A 112.0 . .
Dy1 O18 H18A 112.0 . .
O1 C1 C2 110.0(10) . .
O1 C1 C6 104.5(11) . .
C2 C1 C6 116.5(12) . .
O1 C1 H1A 108.5 . .
C2 C1 H1A 108.5 . .
C6 C1 H1A 108.5 . .
O2 C2 C1 113.4(12) . .
O2 C2 C3 119.2(16) . .
C1 C2 C3 110.3(14) . .
O2 C2 H2A 104.0 . .
C1 C2 H2A 104.0 . .
C3 C2 H2A 104.0 . .
O3 C3 C2 99.6(12) . .
O3 C3 C4 103.1(11) . .
C2 C3 C4 112.3(14) . .
O3 C3 H3A 113.5 . .
C2 C3 H3A 113.5 . .
C4 C3 H3A 113.5 . .
O4 C4 C5 112.7(11) . .
O4 C4 C3 112.9(11) . .
C5 C4 C3 103.8(11) . .
O4 C4 H4A 109.1 . .
C5 C4 H4A 109.1 . .
C3 C4 H4A 109.1 . .
O5 C5 C4 117.2(12) . .
O5 C5 C6 104.6(14) . .
C4 C5 C6 121.1(14) . .
O5 C5 H5A 104.0 . .
C4 C5 H5A 104.0 . .
C6 C5 H5A 104.0 . .
O6 C6 C1 111.9(13) . .
O6 C6 C5 106.6(13) . .
C1 C6 C5 108.1(15) . .
O6 C6 H6A 110.0 . .
C1 C6 H6A 110.0 . .
C5 C6 H6A 110.0 . .
O7 C7 C8 105.2(12) . .
O7 C7 C12 103.2(10) . .
C8 C7 C12 121.1(11) . .
O7 C7 H7A 108.9 . .
C8 C7 H7A 108.9 . .
C12 C7 H7A 108.9 . .
O8 C8 C7 111.0(11) . .
O8 C8 C9 115.0(13) . .
C7 C8 C9 112.2(11) . .
O8 C8 H8A 106.0 . .
C7 C8 H8A 106.0 . .
C9 C8 H8A 106.0 . .
O9 C9 C10 117.7(11) . .
O9 C9 C8 114.9(11) . .
C10 C9 C8 109.7(13) . .
O9 C9 H9A 104.3 . .
C10 C9 H9A 104.3 . .
C8 C9 H9A 104.3 . .
C11 C10 O10 111.4(10) . .
C11 C10 C9 120.2(10) . .
O10 C10 C9 104.2(11) . .
C11 C10 H10A 106.8 . .
O10 C10 H10A 106.8 . .
C9 C10 H10A 106.8 . .
O11 C11 C10 108.8(11) . .
O11 C11 C12 110.3(13) . .
C10 C11 C12 112.5(12) . .
O11 C11 H11A 108.4 . .
C10 C11 H11A 108.4 . .
C12 C11 H11A 108.4 . .
O12 C12 C7 110.8(12) . .
O12 C12 C11 114.5(12) . .
C7 C12 C11 109.8(13) . .
O12 C12 H12A 107.1 . .
C7 C12 H12A 107.1 . .
C11 C12 H12A 107.1 . .
C14 C13 H13A 109.5 . .
C14 C13 H13B 109.5 . .
H13A C13 H13B 109.5 . .
C14 C13 H13C 109.5 . .
H13A C13 H13C 109.5 . .
H13B C13 H13C 109.5 . .
O13 C14 O14 124.3(16) . .
O13 C14 C13 125.7(15) . .
O14 C14 C13 108.8(13) . .
C16 C15 H15A 109.5 . .
C16 C15 H15B 109.5 . .
H15A C15 H15B 109.5 . .
C16 C15 H15C 109.5 . .
H15A C15 H15C 109.5 . .
H15B C15 H15C 109.5 . .
O16 C16 O15 126.5(14) . .
O16 C16 C15 122.9(15) . .
O15 C16 C15 110.4(15) . .

loop_
_geom_bond_atom_site_label_1
_geom_bond_atom_site_label_2
_geom_bond_distance
_geom_bond_site_symmetry_2
Dy1 O2 2.236(7) 3_565
Dy1 O6 2.334(6) .
Dy1 O17 2.394(4) .
Dy1 O18 2.411(8) .
Dy1 O16 2.431(8) .
Dy1 O1 2.447(7) .
Dy1 O3W 2.485(7) .
Dy1 O1 2.492(7) 3_565
Dy1 Mn1 3.589(2) .
Dy1 Dy3 3.7616(11) .
Dy1 Dy2 3.8677(9) .
Dy1 Dy1 3.9156(12) 3_565
Dy2 O10 2.272(9) .
Dy2 O6 2.274(8) .
Dy2 O18 2.342(7) .
Dy2 O14 2.385(10) .
Dy2 O5W 2.460(9) .
Dy2 O5 2.483(12) .
Dy2 O9 2.505(8) .
Dy2 O6W 2.532(8) .
Dy2 Dy3 3.7608(10) .
Dy3 O2 2.264(8) 3_565
Dy3 O10 2.299(8) .
Dy3 O13 2.329(10) .
Dy3 O18 2.341(8) .
Dy3 O15 2.406(8) .
Dy3 O3 2.406(15) 3_565
Dy3 O11 2.480(10) .
Dy3 O4W 2.482(10) .
Dy4 O7 2.263(9) .
Dy4 O7 2.263(9) 10_557
Dy4 O8W 2.34(2) .
Dy4 O7W 2.37(2) .
Dy4 O8 2.441(8) 10_557
Dy4 O8 2.441(8) .
Dy4 O9W 2.68(3) .
Dy4 Dy5 3.7332(17) .
Dy5 O7 2.254(9) 10_557
Dy5 O7 2.254(9) .
Dy5 O10W 2.34(2) .
Dy5 O12W 2.350(19) .
Dy5 O11W 2.388(16) .
Dy5 O12 2.416(8) .
Dy5 O12 2.416(8) 10_557
Dy5 O2W 2.47(2) .
Dy6 O14W 2.26(3) 3_665
Dy6 O14W 2.26(3) 2_655
Dy6 O14W 2.26(3) .
Dy6 O1W 2.492(17) 2_655
Dy6 O1W 2.492(17) 11_657
Dy6 O1W 2.492(17) 12_667
Dy6 O1W 2.492(17) 3_665
Dy6 O1W 2.492(17) .
Dy6 O1W 2.492(17) 10_557
Mn1 O1 2.187(6) 2_665
Mn1 O1 2.187(6) .
Mn1 O1 2.187(6) 3_565
Mn1 O13W 2.222(7) 3_565
Mn1 O13W 2.222(7) .
Mn1 O13W 2.222(7) 2_665
Mn1 Dy1 3.589(2) 2_665
Mn1 Dy1 3.589(2) 3_565
Cl1 O23 1.33(2) .
Cl1 O22 1.551(19) .
Cl1 O22 1.551(19) 2_665
Cl1 O22 1.551(19) 3_565
Cl2 O19 1.407(11) .
Cl2 O21 1.437(10) 10_557
Cl2 O21 1.437(10) .
Cl2 O20 1.445(13) .
O1 C1 1.418(11) .
O1 Dy1 2.492(7) 2_665
O2 C2 1.37(2) .
O2 Dy1 2.236(7) 2_665
O2 Dy3 2.264(8) 2_665
O3 C3 1.454(19) .
O3 Dy3 2.406(15) 2_665
O3 H3B 0.9500 .
O4 C4 1.360(12) .
O4 H4B 0.8400 .
O5 C5 1.42(2) .
O5 H5B 0.9500 .
O6 C6 1.394(19) .
O7 C7 1.463(14) .
O8 C8 1.331(14) .
O8 H8B 0.9500 .
O9 C9 1.296(16) .
O9 H9B 0.9500 .
O10 C10 1.432(15) .
O11 C11 1.339(15) .
O11 H11B 0.9500 .
O12 C12 1.366(17) .
O12 H12B 0.9500 .
O13 C14 1.218(17) .
O14 C14 1.246(18) .
O15 C16 1.342(18) .
O16 C16 1.157(19) .
O17 Dy1 2.394(4) 2_665
O17 Dy1 2.394(4) 3_565
O17 H17A 1.0000 .
O18 H18A 1.0000 .
C1 C2 1.42(2) .
C1 C6 1.57(2) .
C1 H1A 1.0000 .
C2 C3 1.483(19) .
C2 H2A 1.0000 .
C3 C4 1.55(2) .
C3 H3A 1.0000 .
C4 C5 1.54(2) .
C4 H4A 1.0000 .
C5 C6 1.61(2) .
C5 H5A 1.0000 .
C6 H6A 1.0000 .
C7 C8 1.56(2) .
C7 C12 1.559(19) .
C7 H7A 1.0000 .
C8 C9 1.65(2) .
C8 H8A 1.0000 .
C9 C10 1.530(17) .
C9 H9A 1.0000 .
C10 C11 1.378(16) .
C10 H10A 1.0000 .
C11 C12 1.61(2) .
C11 H11A 1.0000 .
C12 H12A 1.0000 .
C13 C14 1.55(2) .
C13 H13A 0.9800 .
C13 H13B 0.9800 .
C13 H13C 0.9800 .
C15 C16 1.547(18) .
C15 H15A 0.9800 .
C15 H15B 0.9800 .
C15 H15C 0.9800 .
